data_7239173
loop_
_publ_author_name
'Redshaw, Carl'
'Watkins, Scott'
'Humphrey, Simon M.'
'Bulman Page, Philip C.'
'Ashby, Shane'
'Chao, Yimin'
'Herbert, Christopher J.'
'Mueller, Anja'

_publ_section_title
;
 Rhenium(i) phenanthrolines bearing electron withdrawing CF3 substituents:
 synthesis, characterization and biological evaluation
;
_journal_issue 46
_journal_name_full 'RSC Advances'
_journal_page_first 23963
_journal_paper_doi 10.1039/c3ra43207f
_journal_volume 3
_journal_year 2013
_chemical_formula_moiety 'C41 H22 Cl F6 N2 O3 Re, C7 H8'
_chemical_formula_sum 'C48 H30 Cl F6 N2 O3 Re'
_chemical_formula_weight 1018.39
_space_group_IT_number 2
_space_group_name_Hall '-P 1'
_space_group_name_H-M_alt 'P -1'
_symmetry_cell_setting triclinic
_symmetry_space_group_name_H-M 'P -1'
_atom_sites_solution_hydrogens geom
_atom_sites_solution_primary direct
_atom_sites_solution_secondary difmap
_audit_creation_method SHELXL-97
_cell_angle_alpha 75.4887(6)
_cell_angle_beta 70.9784(6)
_cell_angle_gamma 81.8128(7)
_cell_formula_units_Z 2
_cell_length_a 13.05750(10)
_cell_length_b 13.1701(2)
_cell_length_c 13.9178(2)
_cell_measurement_reflns_used 16350
_cell_measurement_temperature 180(2)
_cell_measurement_theta_max 27.48
_cell_measurement_theta_min 1.02
_cell_volume 2185.72(5)
_computing_cell_refinement 'HKL Scalepack (Otwinowski & Minor 1997)'
_computing_data_reduction
;
HKL Denzo and Scalepack (Otwinowski & Minor 1997)
;
_computing_publication_material 'SHELXL-97 (Sheldrick 1997)'
_computing_structure_refinement 'SHELXL-97 (Sheldrick 1997)'
_computing_structure_solution 'SIR-92 (Altomare et al. 1994)'
_diffrn_ambient_temperature 180(2)
_diffrn_measured_fraction_theta_full 0.993
_diffrn_measured_fraction_theta_max 0.993
_diffrn_measurement_device_type 'Nonius Kappa CCD'
_diffrn_measurement_method 'Thin slice \w and \f scans'
_diffrn_radiation_source 'fine-focus sealed tube'
_diffrn_radiation_type MoK\a
_diffrn_radiation_wavelength 0.71073
_diffrn_reflns_av_R_equivalents 0.0385
_diffrn_reflns_av_sigmaI/netI 0.0396
_diffrn_reflns_limit_h_max 16
_diffrn_reflns_limit_h_min -16
_diffrn_reflns_limit_k_max 16
_diffrn_reflns_limit_k_min -17
_diffrn_reflns_limit_l_max 18
_diffrn_reflns_limit_l_min -17
_diffrn_reflns_number 23672
_diffrn_reflns_theta_full 27.50
_diffrn_reflns_theta_max 27.50
_diffrn_reflns_theta_min 3.58
_exptl_absorpt_coefficient_mu 2.909
_exptl_absorpt_correction_T_max 0.984
_exptl_absorpt_correction_T_min 0.782
_exptl_absorpt_correction_type multi-scan
_exptl_absorpt_process_details
;
multi-scan from symmetry-related measurements
Sortav (Blessing 1995)
;
_exptl_crystal_colour orange
_exptl_crystal_density_diffrn 1.547
_exptl_crystal_density_method 'not measured'
_exptl_crystal_description block
_exptl_crystal_F_000 1004
_exptl_crystal_size_max 0.35
_exptl_crystal_size_mid 0.15
_exptl_crystal_size_min 0.12
_refine_diff_density_max 1.360
_refine_diff_density_min -1.223
_refine_diff_density_rms 0.115
_refine_ls_extinction_method none
_refine_ls_goodness_of_fit_ref 1.051
_refine_ls_hydrogen_treatment fixed
_refine_ls_matrix_type full
_refine_ls_number_parameters 592
_refine_ls_number_reflns 9973
_refine_ls_number_restraints 0
_refine_ls_restrained_S_all 1.051
_refine_ls_R_factor_all 0.0373
_refine_ls_R_factor_gt 0.0332
_refine_ls_shift/su_max 0.001
_refine_ls_shift/su_mean 0.000
_refine_ls_structure_factor_coef Fsqd
_refine_ls_weighting_details 'calc w=1/[\s^2^(Fo^2^)+(0.0430P)^2^+4.0584P] where P=(Fo^2^+2Fc^2^)/3'
_refine_ls_weighting_scheme calc
_refine_ls_wR_factor_gt 0.0857
_refine_ls_wR_factor_ref 0.0882
_reflns_number_gt 9183
_reflns_number_total 9973
_reflns_threshold_expression >2sigma(I)
_cod_data_source_file c3ra43207f.txt
_cod_data_source_block cr0302
_cod_original_sg_symbol_H-M P-1
_cod_database_code 7239173

loop_
_symmetry_equiv_pos_as_xyz
'x, y, z'
'-x, -y, -z'

loop_
_atom_site_label
_atom_site_type_symbol
_atom_site_fract_x
_atom_site_fract_y
_atom_site_fract_z
_atom_site_U_iso_or_equiv
_atom_site_adp_type
_atom_site_occupancy
_atom_site_symmetry_multiplicity
_atom_site_calc_flag
_atom_site_refinement_flags
_atom_site_disorder_assembly
_atom_site_disorder_group
Re1 Re 0.030416(10) -0.243422(10) -0.337792(10) 0.02388(5) Uani 1 1 d . . .
Cl1 Cl 0.13623(8) -0.40911(7) -0.29088(8) 0.03411(19) Uani 1 1 d . . .
F1 F -0.1719(6) 0.1334(4) -0.0903(7) 0.208(4) Uani 1 1 d . . .
F2 F -0.2909(3) 0.0277(6) -0.0336(4) 0.159(3) Uani 1 1 d . . .
F3 F -0.2055(3) 0.0580(3) -0.1883(3) 0.0719(10) Uani 1 1 d . . .
F4 F -0.2189(5) -0.1201(4) -0.7087(4) 0.131(2) Uani 1 1 d . . .
F5 F -0.1936(3) -0.0597(3) -0.5948(4) 0.0971(15) Uani 1 1 d . . .
F6 F -0.2962(3) -0.1805(3) -0.5544(5) 0.130(2) Uani 1 1 d . . .
N1 N 0.1627(2) -0.2270(2) -0.4873(2) 0.0229(6) Uani 1 1 d . . .
N2 N 0.1611(2) -0.1763(2) -0.3100(2) 0.0253(6) Uani 1 1 d . . .
O1 O -0.1394(2) -0.2738(3) -0.1229(2) 0.0437(7) Uani 1 1 d . . .
O2 O -0.0944(2) -0.0348(2) -0.3966(2) 0.0424(7) Uani 1 1 d . . .
O3 O -0.1339(2) -0.3615(2) -0.3757(2) 0.0362(6) Uani 1 1 d . . .
C1 C 0.1641(3) -0.2539(3) -0.5745(3) 0.0259(7) Uani 1 1 d . . .
C2 C 0.2605(3) -0.2606(3) -0.6564(3) 0.0286(7) Uani 1 1 d . . .
H2 H 0.2582 -0.2832 -0.7153 0.034 Uiso 1 1 calc R . .
C3 C 0.3583(3) -0.2353(3) -0.6537(3) 0.0278(7) Uani 1 1 d . . .
C4 C 0.3569(3) -0.1988(3) -0.5660(3) 0.0269(7) Uani 1 1 d . . .
C5 C 0.4495(3) -0.1603(3) -0.5573(3) 0.0327(8) Uani 1 1 d . . .
H5 H 0.5126 -0.1498 -0.6160 0.039 Uiso 1 1 calc R . .
C6 C 0.4499(3) -0.1384(3) -0.4677(3) 0.0335(8) Uani 1 1 d . . .
H6 H 0.5131 -0.1136 -0.4641 0.040 Uiso 1 1 calc R . .
C7 C 0.3560(3) -0.1521(3) -0.3781(3) 0.0291(7) Uani 1 1 d . . .
C8 C 0.3559(3) -0.1399(3) -0.2792(3) 0.0287(7) Uani 1 1 d . . .
C9 C 0.2575(3) -0.1399(3) -0.2032(3) 0.0308(8) Uani 1 1 d . . .
H9 H 0.2545 -0.1303 -0.1369 0.037 Uiso 1 1 calc R . .
C10 C 0.1611(3) -0.1539(3) -0.2210(3) 0.0278(7) Uani 1 1 d . . .
C11 C 0.2582(3) -0.1750(3) -0.3879(3) 0.0255(7) Uani 1 1 d . . .
C12 C 0.2589(3) -0.2004(3) -0.4834(3) 0.0247(7) Uani 1 1 d . . .
C13 C 0.0585(3) -0.1400(3) -0.1369(3) 0.0295(7) Uani 1 1 d . . .
C14 C -0.0183(3) -0.0603(3) -0.1573(3) 0.0321(8) Uani 1 1 d . . .
H14 H -0.0086 -0.0186 -0.2256 0.038 Uiso 1 1 calc R . .
C15 C -0.1109(3) -0.0424(4) -0.0751(3) 0.0389(9) Uani 1 1 d . . .
C16 C -0.1260(4) -0.1031(4) 0.0234(3) 0.0485(12) Uani 1 1 d . . .
H16 H -0.1894 -0.0909 0.0779 0.058 Uiso 1 1 calc R . .
C17 C -0.0494(4) -0.1818(4) 0.0436(3) 0.0485(11) Uani 1 1 d . . .
H17 H -0.0601 -0.2237 0.1120 0.058 Uiso 1 1 calc R . .
C18 C 0.0432(3) -0.2002(4) -0.0357(3) 0.0385(9) Uani 1 1 d . . .
H18 H 0.0965 -0.2538 -0.0213 0.046 Uiso 1 1 calc R . .
C19 C -0.1917(4) 0.0454(5) -0.0979(4) 0.0545(14) Uani 1 1 d . . .
C20 C 0.0633(3) -0.2786(3) -0.5887(3) 0.0269(7) Uani 1 1 d . . .
C21 C -0.0215(3) -0.2031(3) -0.5932(3) 0.0274(7) Uani 1 1 d . . .
H21 H -0.0180 -0.1351 -0.5831 0.033 Uiso 1 1 calc R . .
C22 C -0.1118(3) -0.2276(3) -0.6128(3) 0.0320(8) Uani 1 1 d . . .
C23 C -0.1180(3) -0.3262(3) -0.6278(3) 0.0373(9) Uani 1 1 d . . .
H23 H -0.1802 -0.3420 -0.6410 0.045 Uiso 1 1 calc R . .
C24 C -0.0340(4) -0.4012(3) -0.6235(4) 0.0421(10) Uani 1 1 d . . .
H24 H -0.0381 -0.4691 -0.6335 0.051 Uiso 1 1 calc R . .
C25 C 0.0572(3) -0.3774(3) -0.6045(3) 0.0340(8) Uani 1 1 d . . .
H25 H 0.1156 -0.4291 -0.6023 0.041 Uiso 1 1 calc R . .
C26 C -0.2046(3) -0.1476(4) -0.6165(4) 0.0435(10) Uani 1 1 d . . .
C27 C 0.4572(3) -0.1294(3) -0.2572(3) 0.0311(8) Uani 1 1 d . . .
C28 C 0.4626(3) -0.0528(3) -0.2067(3) 0.0357(8) Uani 1 1 d . . .
H28 H 0.4016 -0.0050 -0.1880 0.043 Uiso 1 1 calc R . .
C29 C 0.5565(4) -0.0457(4) -0.1832(4) 0.0466(11) Uani 1 1 d . . .
H29 H 0.5604 0.0084 -0.1506 0.056 Uiso 1 1 calc R . .
C30 C 0.6452(4) -0.1181(4) -0.2075(4) 0.0495(12) Uani 1 1 d . . .
H30 H 0.7091 -0.1143 -0.1904 0.059 Uiso 1 1 calc R . .
C31 C 0.6392(4) -0.1943(5) -0.2559(5) 0.0603(15) Uani 1 1 d . . .
H31 H 0.6992 -0.2439 -0.2722 0.072 Uiso 1 1 calc R . .
C32 C 0.5466(4) -0.2002(4) -0.2816(4) 0.0488(12) Uani 1 1 d . . .
H32 H 0.5441 -0.2531 -0.3162 0.059 Uiso 1 1 calc R . .
C33 C 0.4598(3) -0.2512(3) -0.7391(3) 0.0312(8) Uani 1 1 d . . .
C34 C 0.5532(3) -0.3007(4) -0.7167(3) 0.0404(9) Uani 1 1 d . . .
H34 H 0.5543 -0.3205 -0.6465 0.048 Uiso 1 1 calc R . .
C35 C 0.6449(4) -0.3213(5) -0.7961(4) 0.0551(13) Uani 1 1 d . . .
H35 H 0.7082 -0.3561 -0.7800 0.066 Uiso 1 1 calc R . .
C36 C 0.6446(4) -0.2916(5) -0.8980(4) 0.0578(14) Uani 1 1 d . . .
H36 H 0.7080 -0.3045 -0.9524 0.069 Uiso 1 1 calc R . .
C37 C 0.5523(4) -0.2432(4) -0.9213(4) 0.0552(13) Uani 1 1 d . . .
H37 H 0.5520 -0.2234 -0.9917 0.066 Uiso 1 1 calc R . .
C38 C 0.4594(4) -0.2233(4) -0.8421(3) 0.0411(9) Uani 1 1 d . . .
H38 H 0.3957 -0.1905 -0.8584 0.049 Uiso 1 1 calc R . .
C39 C -0.0737(3) -0.2624(3) -0.2012(3) 0.0294(7) Uani 1 1 d . . .
C40 C -0.0464(3) -0.1111(3) -0.3766(3) 0.0290(7) Uani 1 1 d . . .
C41 C -0.0705(3) -0.3166(3) -0.3658(3) 0.0284(7) Uani 1 1 d . . .
C50 C 0.0626(11) -0.4892(13) 0.0017(11) 0.087(4) Uani 0.50 1 d P A -1
H50A H 0.0415 -0.4314 -0.0494 0.131 Uiso 0.50 1 calc PR A -1
H50B H 0.0031 -0.4996 0.0672 0.131 Uiso 0.50 1 calc PR A -1
H50C H 0.0786 -0.5538 -0.0249 0.131 Uiso 0.50 1 calc PR A -1
C51 C 0.1655(6) -0.4622(5) 0.0211(6) 0.060(3) Uani 0.50 1 d PG A -1
C52 C 0.2541(7) -0.4310(5) -0.0652(4) 0.063(3) Uani 0.50 1 d PG A -1
H52 H 0.2493 -0.4236 -0.1334 0.075 Uiso 0.50 1 calc PR A -1
C53 C 0.3495(6) -0.4106(6) -0.0519(7) 0.077(4) Uani 0.50 1 d PG A -1
H53 H 0.4101 -0.3892 -0.1109 0.092 Uiso 0.50 1 calc PR A -1
C54 C 0.3565(7) -0.4214(7) 0.0477(9) 0.122(8) Uani 0.50 1 d PG A -1
H54 H 0.4218 -0.4075 0.0569 0.146 Uiso 0.50 1 calc PR A -1
C55 C 0.2680(9) -0.4527(6) 0.1341(6) 0.122(8) Uani 0.50 1 d PG A -1
H55 H 0.2727 -0.4601 0.2022 0.146 Uiso 0.50 1 calc PR A -1
C56 C 0.1725(7) -0.4731(5) 0.1208(5) 0.061(3) Uani 0.50 1 d PG A -1
H56 H 0.1120 -0.4945 0.1798 0.073 Uiso 0.50 1 calc PR A -1
C60 C 0.3825(15) -0.5460(15) -0.5926(17) 0.087(5) Uani 0.50 1 d P B -2
H60A H 0.4123 -0.5213 -0.6682 0.131 Uiso 0.50 1 calc PR B -2
H60B H 0.3085 -0.5145 -0.5689 0.131 Uiso 0.50 1 calc PR B -2
H60C H 0.3810 -0.6227 -0.5756 0.131 Uiso 0.50 1 calc PR B -2
C61 C 0.4530(8) -0.5141(8) -0.5389(9) 0.063(4) Uani 0.50 1 d PG B -2
C62 C 0.5641(9) -0.5403(7) -0.5636(7) 0.059(5) Uani 0.50 1 d PG B -2
H62 H 0.5983 -0.5796 -0.6156 0.071 Uiso 0.50 1 calc PR B -2
C63 C 0.6252(6) -0.5089(8) -0.5122(8) 0.064(4) Uani 0.50 1 d PG B -2
H63 H 0.7011 -0.5268 -0.5291 0.077 Uiso 0.50 1 calc PR B -2
C64 C 0.5752(8) -0.4514(8) -0.4361(8) 0.078(6) Uani 0.50 1 d PG B -2
H64 H 0.6170 -0.4300 -0.4010 0.094 Uiso 0.50 1 calc PR B -2
C65 C 0.4641(9) -0.4252(7) -0.4114(7) 0.074(5) Uani 0.50 1 d PG B -2
H65 H 0.4300 -0.3859 -0.3594 0.089 Uiso 0.50 1 calc PR B -2
C66 C 0.4031(6) -0.4566(8) -0.4628(9) 0.058(5) Uani 0.50 1 d PG B -2
H66 H 0.3272 -0.4387 -0.4460 0.069 Uiso 0.50 1 calc PR B -2

loop_
_atom_site_aniso_label
_atom_site_aniso_U_11
_atom_site_aniso_U_22
_atom_site_aniso_U_33
_atom_site_aniso_U_23
_atom_site_aniso_U_13
_atom_site_aniso_U_12
Re1 0.01715(8) 0.02988(8) 0.02453(8) -0.01038(6) -0.00211(5) -0.00342(5)
Cl1 0.0308(4) 0.0338(5) 0.0388(5) -0.0102(4) -0.0107(4) -0.0013(4)
F1 0.229(7) 0.105(4) 0.451(12) -0.179(6) -0.282(8) 0.113(4)
F2 0.061(3) 0.265(7) 0.076(3) 0.008(4) 0.010(2) 0.081(4)
F3 0.076(2) 0.084(2) 0.065(2) -0.0337(18) -0.0374(18) 0.0350(19)
F4 0.153(4) 0.159(5) 0.103(3) -0.051(3) -0.094(3) 0.096(4)
F5 0.069(2) 0.061(2) 0.193(5) -0.059(3) -0.075(3) 0.0332(18)
F6 0.0301(17) 0.086(3) 0.207(6) 0.014(3) 0.013(2) 0.0093(18)
N1 0.0197(13) 0.0267(14) 0.0222(14) -0.0073(11) -0.0043(11) -0.0021(11)
N2 0.0189(13) 0.0309(15) 0.0265(15) -0.0111(12) -0.0035(11) -0.0024(11)
O1 0.0340(15) 0.061(2) 0.0316(15) -0.0174(14) 0.0063(12) -0.0149(14)
O2 0.0396(16) 0.0353(15) 0.0482(18) -0.0095(13) -0.0101(14) 0.0038(13)
O3 0.0300(14) 0.0420(15) 0.0410(16) -0.0144(13) -0.0088(12) -0.0116(12)
C1 0.0232(16) 0.0283(17) 0.0262(17) -0.0083(14) -0.0062(14) -0.0005(13)
C2 0.0247(17) 0.0371(19) 0.0233(17) -0.0103(14) -0.0035(14) -0.0018(14)
C3 0.0255(17) 0.0306(18) 0.0240(17) -0.0064(14) -0.0032(14) -0.0010(14)
C4 0.0201(16) 0.0320(18) 0.0263(17) -0.0076(14) -0.0023(13) -0.0031(13)
C5 0.0209(17) 0.042(2) 0.0312(19) -0.0110(16) 0.0020(14) -0.0083(15)
C6 0.0192(16) 0.043(2) 0.038(2) -0.0150(17) -0.0015(15) -0.0102(15)
C7 0.0234(17) 0.0337(18) 0.0320(19) -0.0138(15) -0.0050(14) -0.0038(14)
C8 0.0232(17) 0.0309(18) 0.0351(19) -0.0149(15) -0.0069(15) -0.0029(14)
C9 0.0260(18) 0.038(2) 0.0313(19) -0.0154(16) -0.0062(15) -0.0027(15)
C10 0.0224(16) 0.0334(18) 0.0284(18) -0.0121(15) -0.0044(14) -0.0022(14)
C11 0.0201(16) 0.0268(16) 0.0286(18) -0.0081(14) -0.0037(13) -0.0034(13)
C12 0.0185(15) 0.0273(16) 0.0269(17) -0.0083(14) -0.0029(13) -0.0024(13)
C13 0.0231(17) 0.039(2) 0.0279(18) -0.0139(15) -0.0037(14) -0.0062(15)
C14 0.0275(18) 0.041(2) 0.0317(19) -0.0194(16) -0.0060(15) -0.0022(15)
C15 0.0263(19) 0.058(3) 0.040(2) -0.029(2) -0.0088(17) 0.0036(18)
C16 0.032(2) 0.081(3) 0.034(2) -0.026(2) -0.0021(18) 0.001(2)
C17 0.039(2) 0.073(3) 0.027(2) -0.008(2) -0.0021(18) -0.005(2)
C18 0.033(2) 0.052(2) 0.031(2) -0.0111(18) -0.0087(17) -0.0044(18)
C19 0.040(2) 0.082(4) 0.057(3) -0.047(3) -0.021(2) 0.018(2)
C20 0.0249(17) 0.0339(18) 0.0240(17) -0.0110(14) -0.0056(14) -0.0045(14)
C21 0.0262(17) 0.0296(17) 0.0269(17) -0.0090(14) -0.0064(14) -0.0029(14)
C22 0.0252(18) 0.037(2) 0.033(2) -0.0072(16) -0.0089(15) -0.0025(15)
C23 0.032(2) 0.046(2) 0.041(2) -0.0132(18) -0.0151(17) -0.0087(17)
C24 0.042(2) 0.037(2) 0.056(3) -0.022(2) -0.017(2) -0.0054(18)
C25 0.0300(19) 0.0330(19) 0.041(2) -0.0150(17) -0.0105(17) 0.0017(15)
C26 0.029(2) 0.045(2) 0.059(3) -0.008(2) -0.020(2) 0.0006(18)
C27 0.0251(18) 0.038(2) 0.034(2) -0.0148(16) -0.0077(15) -0.0037(15)
C28 0.035(2) 0.036(2) 0.041(2) -0.0137(17) -0.0148(18) -0.0019(16)
C29 0.047(3) 0.048(3) 0.057(3) -0.015(2) -0.025(2) -0.012(2)
C30 0.031(2) 0.072(3) 0.055(3) -0.016(2) -0.020(2) -0.010(2)
C31 0.031(2) 0.085(4) 0.081(4) -0.048(3) -0.024(2) 0.016(2)
C32 0.033(2) 0.061(3) 0.070(3) -0.043(3) -0.022(2) 0.010(2)
C33 0.0277(18) 0.0365(19) 0.0244(18) -0.0075(15) 0.0013(14) -0.0062(15)
C34 0.029(2) 0.050(2) 0.034(2) -0.0094(19) 0.0008(16) -0.0007(18)
C35 0.027(2) 0.074(3) 0.054(3) -0.020(3) 0.003(2) 0.004(2)
C36 0.039(3) 0.076(4) 0.042(3) -0.022(2) 0.018(2) -0.006(2)
C37 0.060(3) 0.066(3) 0.027(2) -0.012(2) 0.008(2) -0.010(3)
C38 0.042(2) 0.048(2) 0.030(2) -0.0130(18) -0.0032(18) -0.0028(19)
C39 0.0270(18) 0.0336(19) 0.0302(19) -0.0115(15) -0.0071(15) -0.0058(14)
C40 0.0205(16) 0.038(2) 0.0274(18) -0.0122(15) -0.0006(14) -0.0050(15)
C41 0.0233(17) 0.0325(18) 0.0262(18) -0.0096(14) -0.0018(14) 0.0008(14)
C50 0.082(9) 0.093(10) 0.073(9) 0.016(7) -0.028(8) -0.013(8)
C51 0.101(9) 0.014(3) 0.064(7) -0.001(4) -0.029(6) -0.002(4)
C52 0.097(9) 0.042(5) 0.062(7) -0.025(5) -0.042(7) 0.018(6)
C53 0.070(8) 0.065(8) 0.072(8) -0.015(6) 0.004(7) 0.011(6)
C54 0.139(15) 0.054(8) 0.23(2) -0.027(11) -0.129(17) -0.028(9)
C55 0.26(3) 0.044(7) 0.085(11) -0.023(7) -0.077(14) -0.021(11)
C56 0.091(8) 0.033(5) 0.041(5) -0.012(4) 0.012(5) -0.021(5)
C60 0.079(12) 0.063(9) 0.099(13) -0.005(9) -0.016(10) 0.012(8)
C61 0.074(9) 0.035(6) 0.067(8) 0.000(5) -0.012(7) -0.007(6)
C62 0.055(8) 0.038(7) 0.053(8) -0.001(6) 0.008(7) 0.024(6)
C63 0.045(7) 0.043(7) 0.073(9) -0.005(6) 0.010(6) 0.011(5)
C64 0.080(14) 0.044(8) 0.087(14) 0.006(8) -0.017(10) 0.014(9)
C65 0.093(11) 0.045(7) 0.062(8) -0.013(6) 0.004(7) 0.006(7)
C66 0.058(9) 0.030(7) 0.059(9) 0.001(6) 0.004(7) 0.006(6)

loop_
_atom_type_symbol
_atom_type_description
_atom_type_scat_dispersion_real
_atom_type_scat_dispersion_imag
_atom_type_scat_source
C C 0.0033 0.0016 'International Tables Vol C Tables 4.2.6.8 and 6.1.1.4'
H H 0.0000 0.0000 'International Tables Vol C Tables 4.2.6.8 and 6.1.1.4'
N N 0.0061 0.0033 'International Tables Vol C Tables 4.2.6.8 and 6.1.1.4'
O O 0.0106 0.0060 'International Tables Vol C Tables 4.2.6.8 and 6.1.1.4'
F F 0.0171 0.0103 'International Tables Vol C Tables 4.2.6.8 and 6.1.1.4'
Cl Cl 0.1484 0.1585 'International Tables Vol C Tables 4.2.6.8 and 6.1.1.4'
Re Re -1.0185 7.2310 'International Tables Vol C Tables 4.2.6.8 and 6.1.1.4'

loop_
_geom_angle_atom_site_label_1
_geom_angle_atom_site_label_2
_geom_angle_atom_site_label_3
_geom_angle
C39 Re1 C41 83.05(15)
C39 Re1 C40 88.75(15)
C41 Re1 C40 90.27(15)
C39 Re1 N2 100.25(13)
C41 Re1 N2 172.77(12)
C40 Re1 N2 96.20(13)
C39 Re1 N1 174.36(13)
C41 Re1 N1 100.78(13)
C40 Re1 N1 95.33(13)
N2 Re1 N1 75.48(11)
C39 Re1 Cl1 92.79(12)
C41 Re1 Cl1 91.83(11)
C40 Re1 Cl1 177.53(11)
N2 Re1 Cl1 81.63(8)
N1 Re1 Cl1 83.00(8)
C1 N1 C12 117.1(3)
C1 N1 Re1 127.7(2)
C12 N1 Re1 114.4(2)
C10 N2 C11 117.4(3)
C10 N2 Re1 127.4(2)
C11 N2 Re1 114.2(2)
N1 C1 C2 121.9(3)
N1 C1 C20 121.2(3)
C2 C1 C20 116.9(3)
C3 C2 C1 122.0(3)
C3 C2 H2 119.0
C1 C2 H2 119.0
C2 C3 C4 116.9(3)
C2 C3 C33 119.8(3)
C4 C3 C33 123.2(3)
C3 C4 C12 118.2(3)
C3 C4 C5 123.1(3)
C12 C4 C5 118.7(3)
C6 C5 C4 121.7(3)
C6 C5 H5 119.2
C4 C5 H5 119.2
C5 C6 C7 120.7(3)
C5 C6 H6 119.7
C7 C6 H6 119.7
C11 C7 C8 118.1(3)
C11 C7 C6 119.2(3)
C8 C7 C6 122.7(3)
C9 C8 C7 117.2(3)
C9 C8 C27 120.6(3)
C7 C8 C27 122.1(3)
C8 C9 C10 121.6(3)
C8 C9 H9 119.2
C10 C9 H9 119.2
N2 C10 C9 121.9(3)
N2 C10 C13 121.7(3)
C9 C10 C13 116.4(3)
N2 C11 C7 123.2(3)
N2 C11 C12 117.5(3)
C7 C11 C12 119.2(3)
N1 C12 C4 123.5(3)
N1 C12 C11 117.1(3)
C4 C12 C11 119.4(3)
C14 C13 C18 119.8(4)
C14 C13 C10 119.4(3)
C18 C13 C10 120.6(3)
C13 C14 C15 119.0(4)
C13 C14 H14 120.5
C15 C14 H14 120.5
C16 C15 C14 120.8(4)
C16 C15 C19 120.9(4)
C14 C15 C19 118.3(4)
C15 C16 C17 120.2(4)
C15 C16 H16 119.9
C17 C16 H16 119.9
C16 C17 C18 120.1(4)
C16 C17 H17 119.9
C18 C17 H17 119.9
C17 C18 C13 120.2(4)
C17 C18 H18 119.9
C13 C18 H18 119.9
F1 C19 F3 107.3(6)
F1 C19 F2 105.6(6)
F3 C19 F2 102.3(4)
F1 C19 C15 114.4(4)
F3 C19 C15 114.3(4)
F2 C19 C15 111.9(5)
C21 C20 C25 119.6(3)
C21 C20 C1 121.3(3)
C25 C20 C1 119.0(3)
C20 C21 C22 119.4(3)
C20 C21 H21 120.3
C22 C21 H21 120.3
C23 C22 C21 120.9(4)
C23 C22 C26 119.0(4)
C21 C22 C26 120.1(4)
C24 C23 C22 119.9(4)
C24 C23 H23 120.1
C22 C23 H23 120.1
C23 C24 C25 119.8(4)
C23 C24 H24 120.1
C25 C24 H24 120.1
C20 C25 C24 120.4(4)
C20 C25 H25 119.8
C24 C25 H25 119.8
F6 C26 F5 106.6(5)
F6 C26 F4 104.8(5)
F5 C26 F4 105.0(5)
F6 C26 C22 113.1(4)
F5 C26 C22 114.1(4)
F4 C26 C22 112.5(4)
C28 C27 C32 118.7(4)
C28 C27 C8 120.7(3)
C32 C27 C8 120.5(3)
C27 C28 C29 120.4(4)
C27 C28 H28 119.8
C29 C28 H28 119.8
C28 C29 C30 120.0(4)
C28 C29 H29 120.0
C30 C29 H29 120.0
C31 C30 C29 119.4(4)
C31 C30 H30 120.3
C29 C30 H30 120.3
C30 C31 C32 120.7(4)
C30 C31 H31 119.7
C32 C31 H31 119.7
C31 C32 C27 120.7(4)
C31 C32 H32 119.7
C27 C32 H32 119.7
C34 C33 C38 119.1(4)
C34 C33 C3 120.8(3)
C38 C33 C3 120.0(4)
C35 C34 C33 120.4(4)
C35 C34 H34 119.8
C33 C34 H34 119.8
C36 C35 C34 120.2(5)
C36 C35 H35 119.9
C34 C35 H35 119.9
C35 C36 C37 120.0(4)
C35 C36 H36 120.0
C37 C36 H36 120.0
C36 C37 C38 120.2(5)
C36 C37 H37 119.9
C38 C37 H37 119.9
C33 C38 C37 120.1(4)
C33 C38 H38 120.0
C37 C38 H38 120.0
O1 C39 Re1 176.3(3)
O2 C40 Re1 177.6(3)
O3 C41 Re1 175.6(3)
C52 C51 C56 120.0
C52 C51 C50 117.8(8)
C56 C51 C50 122.2(8)
C51 C52 C53 120.0
C51 C52 H52 120.0
C53 C52 H52 120.0
C54 C53 C52 120.0
C54 C53 H53 120.0
C52 C53 H53 120.0
C53 C54 C55 120.0
C53 C54 H54 120.0
C55 C54 H54 120.0
C56 C55 C54 120.0
C56 C55 H55 120.0
C54 C55 H55 120.0
C55 C56 C51 120.0
C55 C56 H56 120.0
C51 C56 H56 120.0
C61 C60 H60A 109.5
C61 C60 H60B 109.5
H60A C60 H60B 109.5
C61 C60 H60C 109.5
H60A C60 H60C 109.5
H60B C60 H60C 109.5
C62 C61 C66 120.0
C62 C61 C60 122.3(12)
C66 C61 C60 117.7(12)
C63 C62 C61 120.0
C63 C62 H62 120.0
C61 C62 H62 120.0
C62 C63 C64 120.0
C62 C63 H63 120.0
C64 C63 H63 120.0
C65 C64 C63 120.0
C65 C64 H64 120.0
C63 C64 H64 120.0
C64 C65 C66 120.0
C64 C65 H65 120.0
C66 C65 H65 120.0
C65 C66 C61 120.0
C65 C66 H66 120.0
C61 C66 H66 120.0

loop_
_geom_bond_atom_site_label_1
_geom_bond_atom_site_label_2
_geom_bond_distance
Re1 C39 1.924(4)
Re1 C41 1.924(4)
Re1 C40 1.929(4)
Re1 N2 2.208(3)
Re1 N1 2.213(3)
Re1 Cl1 2.4724(9)
F1 C19 1.260(7)
F2 C19 1.326(7)
F3 C19 1.295(6)
F4 C26 1.309(6)
F5 C26 1.305(6)
F6 C26 1.285(6)
N1 C1 1.342(4)
N1 C12 1.373(4)
N2 C10 1.344(5)
N2 C11 1.373(4)
O1 C39 1.136(5)
O2 C40 1.129(5)
O3 C41 1.143(5)
C1 C2 1.405(5)
C1 C20 1.483(5)
C2 C3 1.380(5)
C2 H2 0.9500
C3 C4 1.413(5)
C3 C33 1.494(5)
C4 C12 1.414(5)
C4 C5 1.426(5)
C5 C6 1.350(5)
C5 H5 0.9500
C6 C7 1.429(5)
C6 H6 0.9500
C7 C11 1.408(5)
C7 C8 1.425(5)
C8 C9 1.373(5)
C8 C27 1.483(5)
C9 C10 1.404(5)
C9 H9 0.9500
C10 C13 1.487(5)
C11 C12 1.446(5)
C13 C14 1.387(5)
C13 C18 1.398(6)
C14 C15 1.406(5)
C14 H14 0.9500
C15 C16 1.370(7)
C15 C19 1.496(6)
C16 C17 1.377(7)
C16 H16 0.9500
C17 C18 1.385(6)
C17 H17 0.9500
C18 H18 0.9500
C20 C21 1.386(5)
C20 C25 1.390(5)
C21 C22 1.389(5)
C21 H21 0.9500
C22 C23 1.383(6)
C22 C26 1.495(5)
C23 C24 1.373(6)
C23 H23 0.9500
C24 C25 1.392(6)
C24 H24 0.9500
C25 H25 0.9500
C27 C28 1.388(5)
C27 C32 1.392(5)
C28 C29 1.389(6)
C28 H28 0.9500
C29 C30 1.400(7)
C29 H29 0.9500
C30 C31 1.366(7)
C30 H30 0.9500
C31 C32 1.385(6)
C31 H31 0.9500
C32 H32 0.9500
C33 C34 1.389(6)
C33 C38 1.389(6)
C34 C35 1.387(6)
C34 H34 0.9500
C35 C36 1.375(8)
C35 H35 0.9500
C36 C37 1.377(8)
C36 H36 0.9500
C37 C38 1.393(6)
C37 H37 0.9500
C38 H38 0.9500
C50 C51 1.557(15)
C50 H50A 0.9800
C50 H50B 0.9800
C50 H50C 0.9800
C51 C52 1.3900
C51 C56 1.3900
C52 C53 1.3900
C52 H52 0.9500
C53 C54 1.3900
C53 H53 0.9500
C54 C55 1.3900
C54 H54 0.9500
C55 C56 1.3900
C55 H55 0.9500
C56 H56 0.9500
C60 C61 1.52(2)
C60 H60A 0.9800
C60 H60B 0.9800
C60 H60C 0.9800
C61 C62 1.3900
C61 C66 1.3900
C62 C63 1.3900
C62 H62 0.9500
C63 C64 1.3900
C63 H63 0.9500
C64 C65 1.3900
C64 H64 0.9500
C65 C66 1.3900
C65 H65 0.9500
C66 H66 0.9500

loop_
_geom_torsion_atom_site_label_1
_geom_torsion_atom_site_label_2
_geom_torsion_atom_site_label_3
_geom_torsion_atom_site_label_4
_geom_torsion
C39 Re1 N1 C1 137.5(12)
C41 Re1 N1 C1 5.1(3)
C40 Re1 N1 C1 -86.2(3)
N2 Re1 N1 C1 178.7(3)
Cl1 Re1 N1 C1 95.6(3)
C39 Re1 N1 C12 -32.4(14)
C41 Re1 N1 C12 -164.8(2)
C40 Re1 N1 C12 103.9(3)
N2 Re1 N1 C12 8.9(2)
Cl1 Re1 N1 C12 -74.3(2)
C39 Re1 N2 C10 -1.8(3)
C41 Re1 N2 C10 -118.4(10)
C40 Re1 N2 C10 88.1(3)
N1 Re1 N2 C10 -178.0(3)
Cl1 Re1 N2 C10 -93.1(3)
C39 Re1 N2 C11 166.4(3)
C41 Re1 N2 C11 49.7(11)
C40 Re1 N2 C11 -103.8(3)
N1 Re1 N2 C11 -9.9(2)
Cl1 Re1 N2 C11 75.0(2)
C12 N1 C1 C2 3.5(5)
Re1 N1 C1 C2 -166.1(3)
C12 N1 C1 C20 -176.8(3)
Re1 N1 C1 C20 13.6(5)
N1 C1 C2 C3 -3.0(6)
C20 C1 C2 C3 177.3(3)
C1 C2 C3 C4 -2.0(5)
C1 C2 C3 C33 175.5(3)
C2 C3 C4 C12 6.0(5)
C33 C3 C4 C12 -171.4(3)
C2 C3 C4 C5 -173.9(4)
C33 C3 C4 C5 8.7(6)
C3 C4 C5 C6 -171.5(4)
C12 C4 C5 C6 8.6(6)
C4 C5 C6 C7 -0.7(6)
C5 C6 C7 C11 -8.6(6)
C5 C6 C7 C8 173.7(4)
C11 C7 C8 C9 -6.9(5)
C6 C7 C8 C9 170.8(4)
C11 C7 C8 C27 172.0(3)
C6 C7 C8 C27 -10.3(6)
C7 C8 C9 C10 1.5(6)
C27 C8 C9 C10 -177.4(4)
C11 N2 C10 C9 -6.2(5)
Re1 N2 C10 C9 161.6(3)
C11 N2 C10 C13 172.2(3)
Re1 N2 C10 C13 -20.0(5)
C8 C9 C10 N2 5.4(6)
C8 C9 C10 C13 -173.1(4)
C10 N2 C11 C7 0.3(5)
Re1 N2 C11 C7 -169.1(3)
C10 N2 C11 C12 179.2(3)
Re1 N2 C11 C12 9.8(4)
C8 C7 C11 N2 6.3(5)
C6 C7 C11 N2 -171.5(3)
C8 C7 C11 C12 -172.5(3)
C6 C7 C11 C12 9.7(5)
C1 N1 C12 C4 0.8(5)
Re1 N1 C12 C4 171.8(3)
C1 N1 C12 C11 -177.9(3)
Re1 N1 C12 C11 -6.9(4)
C3 C4 C12 N1 -5.7(5)
C5 C4 C12 N1 174.2(3)
C3 C4 C12 C11 173.0(3)
C5 C4 C12 C11 -7.2(5)
N2 C11 C12 N1 -2.0(5)
C7 C11 C12 N1 176.9(3)
N2 C11 C12 C4 179.3(3)
C7 C11 C12 C4 -1.8(5)
N2 C10 C13 C14 -61.2(5)
C9 C10 C13 C14 117.3(4)
N2 C10 C13 C18 124.5(4)
C9 C10 C13 C18 -56.9(5)
C18 C13 C14 C15 -0.6(6)
C10 C13 C14 C15 -174.8(3)
C13 C14 C15 C16 -0.6(6)
C13 C14 C15 C19 178.6(4)
C14 C15 C16 C17 1.0(7)
C19 C15 C16 C17 -178.2(5)
C15 C16 C17 C18 -0.1(8)
C16 C17 C18 C13 -1.1(7)
C14 C13 C18 C17 1.4(6)
C10 C13 C18 C17 175.6(4)
C16 C15 C19 F1 91.8(8)
C14 C15 C19 F1 -87.5(7)
C16 C15 C19 F3 -143.9(5)
C14 C15 C19 F3 36.8(7)
C16 C15 C19 F2 -28.2(7)
C14 C15 C19 F2 152.5(5)
N1 C1 C20 C21 64.0(5)
C2 C1 C20 C21 -116.3(4)
N1 C1 C20 C25 -120.3(4)
C2 C1 C20 C25 59.4(5)
C25 C20 C21 C22 0.5(6)
C1 C20 C21 C22 176.2(3)
C20 C21 C22 C23 -0.1(6)
C20 C21 C22 C26 179.2(4)
C21 C22 C23 C24 0.0(6)
C26 C22 C23 C24 -179.3(4)
C22 C23 C24 C25 -0.3(7)
C21 C20 C25 C24 -0.8(6)
C1 C20 C25 C24 -176.6(4)
C23 C24 C25 C20 0.7(7)
C23 C22 C26 F6 53.8(6)
C21 C22 C26 F6 -125.5(5)
C23 C22 C26 F5 175.8(5)
C21 C22 C26 F5 -3.4(6)
C23 C22 C26 F4 -64.7(6)
C21 C22 C26 F4 116.0(5)
C9 C8 C27 C28 -47.0(6)
C7 C8 C27 C28 134.1(4)
C9 C8 C27 C32 129.3(5)
C7 C8 C27 C32 -49.6(6)
C32 C27 C28 C29 1.5(7)
C8 C27 C28 C29 177.8(4)
C27 C28 C29 C30 -2.1(7)
C28 C29 C30 C31 1.1(8)
C29 C30 C31 C32 0.3(9)
C30 C31 C32 C27 -0.9(9)
C28 C27 C32 C31 0.0(8)
C8 C27 C32 C31 -176.3(5)
C2 C3 C33 C34 -132.7(4)
C4 C3 C33 C34 44.6(6)
C2 C3 C33 C38 42.7(6)
C4 C3 C33 C38 -140.0(4)
C38 C33 C34 C35 0.3(7)
C3 C33 C34 C35 175.8(4)
C33 C34 C35 C36 0.9(8)
C34 C35 C36 C37 -1.3(9)
C35 C36 C37 C38 0.6(9)
C34 C33 C38 C37 -1.1(7)
C3 C33 C38 C37 -176.6(4)
C36 C37 C38 C33 0.6(8)
C41 Re1 C39 O1 -26(6)
C40 Re1 C39 O1 64(6)
N2 Re1 C39 O1 160(5)
N1 Re1 C39 O1 -160(5)
Cl1 Re1 C39 O1 -118(6)
C39 Re1 C40 O2 -21(9)
C41 Re1 C40 O2 62(9)
N2 Re1 C40 O2 -121(9)
N1 Re1 C40 O2 163(9)
Cl1 Re1 C40 O2 -149(7)
C39 Re1 C41 O3 -10(4)
C40 Re1 C41 O3 -99(4)
N2 Re1 C41 O3 108(4)
N1 Re1 C41 O3 166(4)
Cl1 Re1 C41 O3 83(4)
C56 C51 C52 C53 0.0
C50 C51 C52 C53 -177.1(9)
C51 C52 C53 C54 0.0
C52 C53 C54 C55 0.0
C53 C54 C55 C56 0.0
C54 C55 C56 C51 0.0
C52 C51 C56 C55 0.0
C50 C51 C56 C55 177.0(9)
C66 C61 C62 C63 0.0
C60 C61 C62 C63 179.8(14)
C61 C62 C63 C64 0.0
C62 C63 C64 C65 0.0
C63 C64 C65 C66 0.0
C64 C65 C66 C61 0.0
C62 C61 C66 C65 0.0
C60 C61 C66 C65 -179.8(13)
